data_7240350
loop_
_publ_author_name
'Fritzsche, Ana-Maria'
'Scholz, Sebastian'
'Krasowska, Ma\/lgorzata'
'Bhattacharyya, Kalishankar'
'Toma, Ana Maria'
'Silvestru, Cristian'
'Korb, Marcus'
'R\"uffer, Tobias'
'Lang, Heinrich'
'Auer, Alexander A.'
'Mehring, Michael'

_publ_section_title
;
 Evaluation of bismuth-based dispersion energy donors - synthesis,
 structure and theoretical study of 2-biphenylbismuth(iii) derivatives.
;
_journal_issue 18
_journal_name_full 'Physical chemistry chemical physics : PCCP'
_journal_page_first 10189
_journal_page_last 10211
_journal_paper_doi 10.1039/c9cp06924k
_journal_volume 22
_journal_year 2020
_chemical_formula_moiety 'C36 H27 Bi'
_chemical_formula_sum 'C36 H27 Bi'
_chemical_formula_weight 668.55
_space_group_crystal_system monoclinic
_space_group_IT_number 14
_space_group_name_Hall '-P 2yn'
_space_group_name_H-M_alt 'P 1 21/n 1'
_atom_sites_solution_hydrogens geom
_audit_creation_method SHELXL-2013
_audit_update_record
;
2020-04-03 deposited with the CCDC.	2020-04-20 downloaded from the CCDC.
;
_cell_angle_alpha 90
_cell_angle_beta 109.817(1)
_cell_angle_gamma 90
_cell_formula_units_Z 4
_cell_length_a 10.0767(1)
_cell_length_b 20.4313(1)
_cell_length_c 13.8429(1)
_cell_measurement_reflns_used 13843
_cell_measurement_temperature 120
_cell_measurement_theta_max 67.5840
_cell_measurement_theta_min 4.0090
_cell_volume 2681.20(4)
_computing_cell_refinement 'CrysAlisPro 1.171.38.41l (Rigaku OD, 2015)'
_computing_data_collection 'CrysAlisPro 1.171.38.41l (Rigaku OD, 2015)'
_computing_data_reduction 'CrysAlisPro 1.171.38.41l (Rigaku OD, 2015)'
_computing_structure_refinement 'SHELXL-2013 (Sheldrick, 2013)'
_computing_structure_solution 'SHELXS-2013 (Sheldrick, 2013)'
_diffrn_ambient_temperature 120
_diffrn_measured_fraction_theta_full 0.992
_diffrn_measured_fraction_theta_max 0.991
_diffrn_measurement_device_type 'oxford gemini s'
_diffrn_measurement_method '\w scans'
_diffrn_radiation_type CuK\a
_diffrn_radiation_wavelength 1.54184
_diffrn_reflns_av_R_equivalents 0.0384
_diffrn_reflns_av_unetI/netI 0.0262
_diffrn_reflns_Laue_measured_fraction_full 0.992
_diffrn_reflns_Laue_measured_fraction_max 0.991
_diffrn_reflns_limit_h_max 11
_diffrn_reflns_limit_h_min -12
_diffrn_reflns_limit_k_max 24
_diffrn_reflns_limit_k_min -24
_diffrn_reflns_limit_l_max 16
_diffrn_reflns_limit_l_min -16
_diffrn_reflns_number 23124
_diffrn_reflns_point_group_measured_fraction_full 0.992
_diffrn_reflns_point_group_measured_fraction_max 0.991
_diffrn_reflns_theta_full 67.684
_diffrn_reflns_theta_max 67.744
_diffrn_reflns_theta_min 4.025
_exptl_absorpt_coefficient_mu 13.062
_exptl_absorpt_correction_T_max 1.00000
_exptl_absorpt_correction_T_min 0.62060
_exptl_absorpt_correction_type multi-scan
_exptl_absorpt_process_details
;
CrysAlisPro 1.171.38.41l (Rigaku Oxford Diffraction, 2015)
Empirical absorption correction using spherical harmonics,
 implemented in SCALE3 ABSPACK scaling algorithm.
;
_exptl_crystal_colour colourless
_exptl_crystal_density_diffrn 1.656
_exptl_crystal_description block
_exptl_crystal_F_000 1304
_exptl_crystal_size_max 0.2
_exptl_crystal_size_mid 0.2
_exptl_crystal_size_min 0.1
_refine_diff_density_max 0.914
_refine_diff_density_min -0.745
_refine_diff_density_rms 0.104
_refine_ls_extinction_method none
_refine_ls_goodness_of_fit_ref 1.082
_refine_ls_hydrogen_treatment constr
_refine_ls_matrix_type full
_refine_ls_number_parameters 334
_refine_ls_number_reflns 4819
_refine_ls_number_restraints 0
_refine_ls_restrained_S_all 1.082
_refine_ls_R_factor_all 0.0269
_refine_ls_R_factor_gt 0.0235
_refine_ls_shift/su_max 0.002
_refine_ls_shift/su_mean 0.000
_refine_ls_structure_factor_coef Fsqd
_refine_ls_weighting_details 'w=1/[\s^2^(Fo^2^)+(0.0326P)^2^+1.9761P] where P=(Fo^2^+2Fc^2^)/3'
_refine_ls_weighting_scheme calc
_refine_ls_wR_factor_gt 0.0568
_refine_ls_wR_factor_ref 0.0586
_reflns_Friedel_coverage 0.000
_reflns_number_gt 4394
_reflns_number_total 4819
_reflns_threshold_expression 'I > 2\s(I)'
_cod_data_source_file c9cp06924k2.cif
_cod_data_source_block shelx
_cod_depositor_comments 'Adding full bibliography for 7240350--7240358.cif.'
_cod_original_sg_symbol_H-M 'P 21/n'
_cod_database_code 7240350
_shelx_space_group_comment
;
The symmetry employed for this shelxl refinement is uniquely defined
by the following loop, which should always be used as a source of
symmetry information in preference to the above space-group names.
They are only intended as comments.
;
_oxdiff_exptl_absorpt_empirical_full_min 0.756
_oxdiff_exptl_absorpt_empirical_full_max 1.442
_oxdiff_exptl_absorpt_empirical_details
;
Empirical correction (ABSPACK) includes:
- Absorption correction using spherical harmonics
- Frame scaling
;
_shelxl_version_number 2013-4

loop_
_space_group_symop_operation_xyz
'x, y, z'
'-x+1/2, y+1/2, -z+1/2'
'-x, -y, -z'
'x-1/2, -y-1/2, z-1/2'

loop_
_atom_site_label
_atom_site_type_symbol
_atom_site_fract_x
_atom_site_fract_y
_atom_site_fract_z
_atom_site_U_iso_or_equiv
_atom_site_adp_type
_atom_site_occupancy
_atom_site_site_symmetry_order
_atom_site_calc_flag
_atom_site_refinement_flags_posn
_atom_site_refinement_flags_adp
_atom_site_refinement_flags_occupancy
_atom_site_disorder_assembly
_atom_site_disorder_group
C1 C 0.0040(3) 0.01065(17) 0.7163(3) 0.0133(7) Uani 1 1 d . . . . .
C2 C -0.1209(4) 0.01898(18) 0.7383(3) 0.0177(7) Uani 1 1 d . . . . .
H2 H -0.1360 0.0576 0.7685 0.021 Uiso 1 1 calc R U . . .
C3 C -0.2230(4) -0.0306(2) 0.7151(3) 0.0207(8) Uani 1 1 d . . . . .
H3 H -0.3065 -0.0246 0.7286 0.025 Uiso 1 1 calc R U . . .
C4 C -0.1989(4) -0.08856(19) 0.6721(3) 0.0221(8) Uani 1 1 d . . . . .
H4 H -0.2663 -0.1216 0.6572 0.027 Uiso 1 1 calc R U . . .
C5 C -0.0752(4) -0.09789(18) 0.6511(3) 0.0208(8) Uani 1 1 d . . . . .
H5 H -0.0599 -0.1371 0.6222 0.025 Uiso 1 1 calc R U . . .
C6 C 0.0275(4) -0.04805(18) 0.6733(3) 0.0156(7) Uani 1 1 d . . . . .
C7 C 0.1600(4) -0.06057(17) 0.6504(3) 0.0162(7) Uani 1 1 d . . . . .
C8 C 0.2489(4) -0.11169(19) 0.6989(3) 0.0230(8) Uani 1 1 d . . . . .
H8 H 0.2276 -0.1370 0.7476 0.028 Uiso 1 1 calc R U . . .
C9 C 0.3699(4) -0.1251(2) 0.6748(3) 0.0312(10) Uani 1 1 d . . . . .
H9 H 0.4289 -0.1593 0.7072 0.037 Uiso 1 1 calc R U . . .
C10 C 0.4020(4) -0.0873(2) 0.6025(4) 0.0320(10) Uani 1 1 d . . . . .
H10 H 0.4821 -0.0966 0.5860 0.038 Uiso 1 1 calc R U . . .
C11 C 0.3164(4) -0.0365(2) 0.5555(3) 0.0272(9) Uani 1 1 d . . . . .
H11 H 0.3389 -0.0111 0.5075 0.033 Uiso 1 1 calc R U . . .
C12 C 0.1949(4) -0.02241(19) 0.5790(3) 0.0201(8) Uani 1 1 d . . . . .
H12 H 0.1375 0.0124 0.5470 0.024 Uiso 1 1 calc R U . . .
C21 C 0.0970(3) 0.13797(17) 0.8770(3) 0.0140(7) Uani 1 1 d . . . . .
C22 C 0.0173(4) 0.19524(18) 0.8493(3) 0.0173(7) Uani 1 1 d . . . . .
H22 H -0.0084 0.2105 0.7822 0.021 Uiso 1 1 calc R U . . .
C23 C -0.0242(4) 0.22962(18) 0.9210(3) 0.0204(8) Uani 1 1 d . . . . .
H23 H -0.0789 0.2672 0.9014 0.025 Uiso 1 1 calc R U . . .
C24 C 0.0157(4) 0.2081(2) 1.0213(3) 0.0237(8) Uani 1 1 d . . . . .
H24 H -0.0120 0.2311 1.0693 0.028 Uiso 1 1 calc R U . . .
C25 C 0.0967(4) 0.1524(2) 1.0503(3) 0.0237(8) Uani 1 1 d . . . . .
H25 H 0.1242 0.1383 1.1181 0.028 Uiso 1 1 calc R U . . .
C26 C 0.1382(4) 0.11674(17) 0.9788(3) 0.0161(7) Uani 1 1 d . . . . .
C27 C 0.2284(4) 0.05736(18) 1.0149(3) 0.0168(7) Uani 1 1 d . . . . .
C28 C 0.3669(4) 0.06393(19) 1.0807(3) 0.0220(8) Uani 1 1 d . . . . .
H28 H 0.4036 0.1054 1.1016 0.026 Uiso 1 1 calc R U . . .
C29 C 0.4504(4) 0.0093(2) 1.1154(3) 0.0254(9) Uani 1 1 d . . . . .
H29 H 0.5430 0.0143 1.1591 0.031 Uiso 1 1 calc R U . . .
C30 C 0.3976(4) -0.0525(2) 1.0857(3) 0.0270(9) Uani 1 1 d . . . . .
H30 H 0.4542 -0.0892 1.1090 0.032 Uiso 1 1 calc R U . . .
C31 C 0.2592(5) -0.0595(2) 1.0209(3) 0.0287(9) Uani 1 1 d . . . . .
H31 H 0.2226 -0.1012 1.0014 0.034 Uiso 1 1 calc R U . . .
C32 C 0.1755(4) -0.00541(19) 0.9850(3) 0.0230(8) Uani 1 1 d . . . . .
H32 H 0.0833 -0.0107 0.9406 0.028 Uiso 1 1 calc R U . . .
C41 C 0.0870(4) 0.15639(17) 0.6405(3) 0.0154(7) Uani 1 1 d . . . . .
C42 C -0.0582(4) 0.16559(19) 0.5943(3) 0.0194(8) Uani 1 1 d . . . . .
H42 H -0.1199 0.1354 0.6064 0.023 Uiso 1 1 calc R U . . .
C43 C -0.1124(4) 0.2187(2) 0.5308(3) 0.0219(8) Uani 1 1 d . . . . .
H43 H -0.2094 0.2237 0.5003 0.026 Uiso 1 1 calc R U . . .
C44 C -0.0207(4) 0.26447(19) 0.5126(3) 0.0247(8) Uani 1 1 d . . . . .
H44 H -0.0562 0.3011 0.4722 0.030 Uiso 1 1 calc R U . . .
C45 C 0.1243(4) 0.2548(2) 0.5554(3) 0.0239(8) Uani 1 1 d . . . . .
H45 H 0.1854 0.2846 0.5416 0.029 Uiso 1 1 calc R U . . .
C46 C 0.1797(4) 0.20093(18) 0.6190(3) 0.0156(7) Uani 1 1 d . . . . .
C47 C 0.3348(4) 0.19018(17) 0.6607(3) 0.0146(7) Uani 1 1 d . . . . .
C48 C 0.3957(4) 0.14203(18) 0.6175(3) 0.0193(8) Uani 1 1 d . . . . .
H48 H 0.3387 0.1164 0.5638 0.023 Uiso 1 1 calc R U . . .
C49 C 0.5417(4) 0.13206(19) 0.6542(3) 0.0235(8) Uani 1 1 d . . . . .
H49 H 0.5811 0.0995 0.6255 0.028 Uiso 1 1 calc R U . . .
C50 C 0.6276(4) 0.1702(2) 0.7330(3) 0.0228(8) Uani 1 1 d . . . . .
H50 H 0.7248 0.1642 0.7565 0.027 Uiso 1 1 calc R U . . .
C51 C 0.5680(4) 0.21738(19) 0.7764(3) 0.0242(8) Uani 1 1 d . . . . .
H51 H 0.6255 0.2426 0.8302 0.029 Uiso 1 1 calc R U . . .
C52 C 0.4230(4) 0.22772(19) 0.7408(3) 0.0215(8) Uani 1 1 d . . . . .
H52 H 0.3846 0.2600 0.7708 0.026 Uiso 1 1 calc R U . . .
Bi1 Bi 0.18247(2) 0.08364(2) 0.76782(2) 0.01182(6) Uani 1 1 d . . . . .

loop_
_atom_site_aniso_label
_atom_site_aniso_U_11
_atom_site_aniso_U_22
_atom_site_aniso_U_33
_atom_site_aniso_U_23
_atom_site_aniso_U_13
_atom_site_aniso_U_12
C1 0.0150(16) 0.0126(16) 0.0121(17) 0.0018(13) 0.0042(14) -0.0012(13)
C2 0.0196(18) 0.0161(18) 0.0191(19) 0.0015(14) 0.0089(15) 0.0010(14)
C3 0.0160(17) 0.029(2) 0.0180(19) 0.0052(16) 0.0072(15) -0.0015(15)
C4 0.0176(19) 0.021(2) 0.025(2) 0.0043(16) 0.0047(16) -0.0065(14)
C5 0.0243(19) 0.0141(18) 0.022(2) 0.0011(15) 0.0052(16) -0.0009(14)
C6 0.0154(17) 0.0162(18) 0.0139(18) 0.0035(14) 0.0035(14) 0.0008(13)
C7 0.0185(18) 0.0123(17) 0.0173(19) -0.0048(14) 0.0056(15) -0.0011(13)
C8 0.0226(19) 0.0160(19) 0.028(2) -0.0042(16) 0.0053(17) 0.0018(15)
C9 0.025(2) 0.027(2) 0.035(2) -0.0099(18) 0.0024(19) 0.0084(17)
C10 0.020(2) 0.041(3) 0.037(3) -0.021(2) 0.0125(19) 0.0014(17)
C11 0.026(2) 0.035(2) 0.024(2) -0.0126(18) 0.0140(17) -0.0097(17)
C12 0.0178(18) 0.024(2) 0.0181(19) -0.0049(15) 0.0050(15) 0.0005(14)
C21 0.0098(15) 0.0179(18) 0.0154(18) -0.0026(14) 0.0056(14) -0.0043(13)
C22 0.0138(17) 0.0140(17) 0.022(2) 0.0005(14) 0.0027(15) 0.0011(13)
C23 0.0151(17) 0.0136(18) 0.030(2) -0.0061(15) 0.0037(15) 0.0031(13)
C24 0.025(2) 0.023(2) 0.025(2) -0.0087(16) 0.0118(17) 0.0017(15)
C25 0.028(2) 0.029(2) 0.0167(19) -0.0043(16) 0.0098(16) 0.0042(16)
C26 0.0142(16) 0.0135(17) 0.0201(19) -0.0012(14) 0.0053(14) -0.0011(13)
C27 0.0207(18) 0.0179(18) 0.0146(18) 0.0042(14) 0.0096(15) 0.0070(14)
C28 0.0230(19) 0.0186(19) 0.026(2) -0.0007(16) 0.0099(17) -0.0003(15)
C29 0.0191(19) 0.031(2) 0.027(2) 0.0045(17) 0.0081(17) 0.0073(16)
C30 0.028(2) 0.022(2) 0.033(2) 0.0111(17) 0.0137(19) 0.0135(16)
C31 0.038(2) 0.016(2) 0.033(2) 0.0019(17) 0.013(2) 0.0038(17)
C32 0.0246(19) 0.021(2) 0.021(2) 0.0012(16) 0.0053(16) -0.0009(15)
C41 0.0170(17) 0.0154(17) 0.0153(18) -0.0016(14) 0.0075(14) -0.0015(13)
C42 0.0151(17) 0.024(2) 0.0190(19) -0.0029(15) 0.0060(15) -0.0043(14)
C43 0.0171(18) 0.027(2) 0.018(2) 0.0001(16) 0.0019(15) 0.0072(15)
C44 0.030(2) 0.020(2) 0.023(2) 0.0053(15) 0.0064(17) 0.0068(15)
C45 0.0260(19) 0.0198(19) 0.029(2) 0.0084(17) 0.0129(17) 0.0010(16)
C46 0.0177(17) 0.0167(18) 0.0132(17) -0.0003(14) 0.0064(14) -0.0003(13)
C47 0.0190(17) 0.0119(17) 0.0156(18) 0.0032(14) 0.0093(15) -0.0014(13)
C48 0.0183(18) 0.0174(19) 0.022(2) -0.0037(15) 0.0061(15) -0.0025(14)
C49 0.0233(19) 0.021(2) 0.031(2) -0.0022(16) 0.0149(17) 0.0025(15)
C50 0.0179(18) 0.026(2) 0.026(2) 0.0040(17) 0.0092(16) 0.0001(15)
C51 0.0214(19) 0.022(2) 0.025(2) -0.0034(16) 0.0025(16) -0.0027(15)
C52 0.0234(19) 0.022(2) 0.021(2) -0.0039(15) 0.0096(16) 0.0033(15)
Bi1 0.01001(8) 0.01140(8) 0.01484(9) 0.00048(5) 0.00526(6) 0.00072(4)

loop_
_atom_type_symbol
_atom_type_description
_atom_type_scat_dispersion_real
_atom_type_scat_dispersion_imag
_atom_type_scat_source
C C 0.0181 0.0091 'International Tables Vol C Tables 4.2.6.8 and 6.1.1.4'
H H 0.0000 0.0000 'International Tables Vol C Tables 4.2.6.8 and 6.1.1.4'
Bi Bi -4.0111 8.9310 'International Tables Vol C Tables 4.2.6.8 and 6.1.1.4'

loop_
_geom_angle_atom_site_label_1
_geom_angle_atom_site_label_2
_geom_angle_atom_site_label_3
_geom_angle
_geom_angle_site_symmetry_1
_geom_angle_site_symmetry_3
_geom_angle_publ_flag
C6 C1 C2 119.5(3) . . ?
C6 C1 Bi1 118.1(2) . . ?
C2 C1 Bi1 121.9(3) . . ?
C3 C2 C1 120.4(3) . . ?
C3 C2 H2 119.8 . . ?
C1 C2 H2 119.8 . . ?
C4 C3 C2 119.7(3) . . ?
C4 C3 H3 120.2 . . ?
C2 C3 H3 120.2 . . ?
C3 C4 C5 120.7(3) . . ?
C3 C4 H4 119.7 . . ?
C5 C4 H4 119.7 . . ?
C4 C5 C6 120.0(4) . . ?
C4 C5 H5 120.0 . . ?
C6 C5 H5 120.0 . . ?
C1 C6 C5 119.8(3) . . ?
C1 C6 C7 122.1(3) . . ?
C5 C6 C7 118.2(3) . . ?
C8 C7 C12 119.1(3) . . ?
C8 C7 C6 120.1(3) . . ?
C12 C7 C6 120.8(3) . . ?
C7 C8 C9 120.2(4) . . ?
C7 C8 H8 119.9 . . ?
C9 C8 H8 119.9 . . ?
C10 C9 C8 120.1(4) . . ?
C10 C9 H9 120.0 . . ?
C8 C9 H9 120.0 . . ?
C11 C10 C9 120.2(4) . . ?
C11 C10 H10 119.9 . . ?
C9 C10 H10 119.9 . . ?
C10 C11 C12 120.4(4) . . ?
C10 C11 H11 119.8 . . ?
C12 C11 H11 119.8 . . ?
C7 C12 C11 120.0(4) . . ?
C7 C12 H12 120.0 . . ?
C11 C12 H12 120.0 . . ?
C26 C21 C22 118.9(3) . . ?
C26 C21 Bi1 118.0(3) . . ?
C22 C21 Bi1 122.7(3) . . ?
C23 C22 C21 120.7(4) . . ?
C23 C22 H22 119.6 . . ?
C21 C22 H22 119.6 . . ?
C24 C23 C22 120.1(3) . . ?
C24 C23 H23 120.0 . . ?
C22 C23 H23 120.0 . . ?
C25 C24 C23 119.8(3) . . ?
C25 C24 H24 120.1 . . ?
C23 C24 H24 120.1 . . ?
C24 C25 C26 120.9(4) . . ?
C24 C25 H25 119.6 . . ?
C26 C25 H25 119.6 . . ?
C21 C26 C25 119.5(3) . . ?
C21 C26 C27 121.9(3) . . ?
C25 C26 C27 118.6(3) . . ?
C28 C27 C32 118.7(3) . . ?
C28 C27 C26 120.1(3) . . ?
C32 C27 C26 121.2(3) . . ?
C29 C28 C27 120.5(4) . . ?
C29 C28 H28 119.8 . . ?
C27 C28 H28 119.8 . . ?
C30 C29 C28 120.6(4) . . ?
C30 C29 H29 119.7 . . ?
C28 C29 H29 119.7 . . ?
C29 C30 C31 119.3(4) . . ?
C29 C30 H30 120.3 . . ?
C31 C30 H30 120.3 . . ?
C32 C31 C30 120.6(4) . . ?
C32 C31 H31 119.7 . . ?
C30 C31 H31 119.7 . . ?
C31 C32 C27 120.3(4) . . ?
C31 C32 H32 119.8 . . ?
C27 C32 H32 119.8 . . ?
C42 C41 C46 119.0(3) . . ?
C42 C41 Bi1 123.3(3) . . ?
C46 C41 Bi1 117.0(2) . . ?
C43 C42 C41 121.4(3) . . ?
C43 C42 H42 119.3 . . ?
C41 C42 H42 119.3 . . ?
C42 C43 C44 119.8(4) . . ?
C42 C43 H43 120.1 . . ?
C44 C43 H43 120.1 . . ?
C45 C44 C43 119.4(4) . . ?
C45 C44 H44 120.3 . . ?
C43 C44 H44 120.3 . . ?
C44 C45 C46 121.0(3) . . ?
C44 C45 H45 119.5 . . ?
C46 C45 H45 119.5 . . ?
C45 C46 C41 119.3(3) . . ?
C45 C46 C47 120.1(3) . . ?
C41 C46 C47 120.6(3) . . ?
C52 C47 C48 118.3(3) . . ?
C52 C47 C46 122.0(3) . . ?
C48 C47 C46 119.6(3) . . ?
C47 C48 C49 120.5(4) . . ?
C47 C48 H48 119.8 . . ?
C49 C48 H48 119.8 . . ?
C50 C49 C48 120.4(4) . . ?
C50 C49 H49 119.8 . . ?
C48 C49 H49 119.8 . . ?
C51 C50 C49 119.4(4) . . ?
C51 C50 H50 120.3 . . ?
C49 C50 H50 120.3 . . ?
C50 C51 C52 120.9(4) . . ?
C50 C51 H51 119.6 . . ?
C52 C51 H51 119.6 . . ?
C51 C52 C47 120.6(4) . . ?
C51 C52 H52 119.7 . . ?
C47 C52 H52 119.7 . . ?
C41 Bi1 C1 96.04(12) . . ?
C41 Bi1 C21 92.33(12) . . ?
C1 Bi1 C21 95.28(12) . . ?

loop_
_geom_bond_atom_site_label_1
_geom_bond_atom_site_label_2
_geom_bond_distance
_geom_bond_site_symmetry_2
_geom_bond_publ_flag
C1 C6 1.394(5) . ?
C1 C2 1.402(5) . ?
C1 Bi1 2.258(3) . ?
C2 C3 1.401(5) . ?
C2 H2 0.9300 . ?
C3 C4 1.383(6) . ?
C3 H3 0.9300 . ?
C4 C5 1.386(6) . ?
C4 H4 0.9300 . ?
C5 C6 1.409(5) . ?
C5 H5 0.9300 . ?
C6 C7 1.495(5) . ?
C7 C8 1.391(5) . ?
C7 C12 1.394(5) . ?
C8 C9 1.396(6) . ?
C8 H8 0.9300 . ?
C9 C10 1.385(7) . ?
C9 H9 0.9300 . ?
C10 C11 1.366(6) . ?
C10 H10 0.9300 . ?
C11 C12 1.399(5) . ?
C11 H11 0.9300 . ?
C12 H12 0.9300 . ?
C21 C26 1.396(5) . ?
C21 C22 1.397(5) . ?
C21 Bi1 2.267(3) . ?
C22 C23 1.391(5) . ?
C22 H22 0.9300 . ?
C23 C24 1.380(6) . ?
C23 H23 0.9300 . ?
C24 C25 1.378(6) . ?
C24 H24 0.9300 . ?
C25 C26 1.402(5) . ?
C25 H25 0.9300 . ?
C26 C27 1.496(5) . ?
C27 C28 1.391(5) . ?
C27 C32 1.397(5) . ?
C28 C29 1.382(5) . ?
C28 H28 0.9300 . ?
C29 C30 1.378(6) . ?
C29 H29 0.9300 . ?
C30 C31 1.386(6) . ?
C30 H30 0.9300 . ?
C31 C32 1.377(6) . ?
C31 H31 0.9300 . ?
C32 H32 0.9300 . ?
C41 C42 1.397(5) . ?
C41 C46 1.406(5) . ?
C41 Bi1 2.257(4) . ?
C42 C43 1.386(5) . ?
C42 H42 0.9300 . ?
C43 C44 1.397(6) . ?
C43 H43 0.9300 . ?
C44 C45 1.393(5) . ?
C44 H44 0.9300 . ?
C45 C46 1.402(5) . ?
C45 H45 0.9300 . ?
C46 C47 1.487(5) . ?
C47 C52 1.393(5) . ?
C47 C48 1.397(5) . ?
C48 C49 1.399(5) . ?
C48 H48 0.9300 . ?
C49 C50 1.381(6) . ?
C49 H49 0.9300 . ?
C50 C51 1.376(6) . ?
C50 H50 0.9300 . ?
C51 C52 1.391(5) . ?
C51 H51 0.9300 . ?
C52 H52 0.9300 . ?

loop_
_geom_torsion_atom_site_label_1
_geom_torsion_atom_site_label_2
_geom_torsion_atom_site_label_3
_geom_torsion_atom_site_label_4
_geom_torsion
_geom_torsion_site_symmetry_1
_geom_torsion_site_symmetry_2
_geom_torsion_site_symmetry_3
_geom_torsion_site_symmetry_4
_geom_torsion_publ_flag
C6 C1 C2 C3 -1.6(5) . . . . ?
Bi1 C1 C2 C3 -173.0(3) . . . . ?
C1 C2 C3 C4 1.3(6) . . . . ?
C2 C3 C4 C5 -0.4(6) . . . . ?
C3 C4 C5 C6 -0.1(6) . . . . ?
C2 C1 C6 C5 1.1(5) . . . . ?
Bi1 C1 C6 C5 172.8(3) . . . . ?
C2 C1 C6 C7 -178.5(3) . . . . ?
Bi1 C1 C6 C7 -6.8(4) . . . . ?
C4 C5 C6 C1 -0.2(5) . . . . ?
C4 C5 C6 C7 179.3(3) . . . . ?
C1 C6 C7 C8 118.4(4) . . . . ?
C5 C6 C7 C8 -61.1(5) . . . . ?
C1 C6 C7 C12 -63.0(5) . . . . ?
C5 C6 C7 C12 117.5(4) . . . . ?
C12 C7 C8 C9 -1.1(6) . . . . ?
C6 C7 C8 C9 177.5(3) . . . . ?
C7 C8 C9 C10 0.1(6) . . . . ?
C8 C9 C10 C11 0.7(6) . . . . ?
C9 C10 C11 C12 -0.5(6) . . . . ?
C8 C7 C12 C11 1.3(5) . . . . ?
C6 C7 C12 C11 -177.4(3) . . . . ?
C10 C11 C12 C7 -0.4(6) . . . . ?
C26 C21 C22 C23 -1.9(5) . . . . ?
Bi1 C21 C22 C23 -175.2(3) . . . . ?
C21 C22 C23 C24 1.3(5) . . . . ?
C22 C23 C24 C25 0.0(6) . . . . ?
C23 C24 C25 C26 -0.7(6) . . . . ?
C22 C21 C26 C25 1.2(5) . . . . ?
Bi1 C21 C26 C25 174.8(3) . . . . ?
C22 C21 C26 C27 -177.5(3) . . . . ?
Bi1 C21 C26 C27 -4.0(4) . . . . ?
C24 C25 C26 C21 0.0(6) . . . . ?
C24 C25 C26 C27 178.9(4) . . . . ?
C21 C26 C27 C28 110.4(4) . . . . ?
C25 C26 C27 C28 -68.4(5) . . . . ?
C21 C26 C27 C32 -70.7(5) . . . . ?
C25 C26 C27 C32 110.5(4) . . . . ?
C32 C27 C28 C29 0.3(5) . . . . ?
C26 C27 C28 C29 179.2(4) . . . . ?
C27 C28 C29 C30 -0.3(6) . . . . ?
C28 C29 C30 C31 -0.3(6) . . . . ?
C29 C30 C31 C32 0.9(6) . . . . ?
C30 C31 C32 C27 -1.0(6) . . . . ?
C28 C27 C32 C31 0.4(6) . . . . ?
C26 C27 C32 C31 -178.5(4) . . . . ?
C46 C41 C42 C43 -2.1(5) . . . . ?
Bi1 C41 C42 C43 167.5(3) . . . . ?
C41 C42 C43 C44 -0.5(6) . . . . ?
C42 C43 C44 C45 2.5(6) . . . . ?
C43 C44 C45 C46 -2.0(6) . . . . ?
C44 C45 C46 C41 -0.6(6) . . . . ?
C44 C45 C46 C47 177.6(4) . . . . ?
C42 C41 C46 C45 2.6(5) . . . . ?
Bi1 C41 C46 C45 -167.7(3) . . . . ?
C42 C41 C46 C47 -175.6(3) . . . . ?
Bi1 C41 C46 C47 14.1(4) . . . . ?
C45 C46 C47 C52 75.2(5) . . . . ?
C41 C46 C47 C52 -106.6(4) . . . . ?
C45 C46 C47 C48 -103.5(4) . . . . ?
C41 C46 C47 C48 74.7(5) . . . . ?
C52 C47 C48 C49 0.1(5) . . . . ?
C46 C47 C48 C49 178.7(3) . . . . ?
C47 C48 C49 C50 -0.8(6) . . . . ?
C48 C49 C50 C51 1.3(6) . . . . ?
C49 C50 C51 C52 -1.1(6) . . . . ?
C50 C51 C52 C47 0.4(6) . . . . ?
C48 C47 C52 C51 0.1(6) . . . . ?
C46 C47 C52 C51 -178.5(3) . . . . ?
